data_1521193
loop_
_publ_author_name
'Huster, J.'
'Bronger, W.'

_publ_section_title
;
 alpha- und beta-(Ba Cu2 X2) (X = S, Se) - Darstellung von Einkristallen
 in Kaliumchalkogenocyanat-Schmelzen
;
_journal_name_full 'Zeitschrift fuer Anorganische und Allgemeine Chemie'
_journal_page_first 2033
_journal_page_last 2040
_journal_volume 625
_journal_year 1999
_chemical_formula_sum 'Ba Cu2 S2'
_space_group_IT_number 62
_symmetry_space_group_name_Hall '-P 2ac 2n'
_symmetry_space_group_name_H-M 'P n m a'
_cell_angle_alpha 90
_cell_angle_beta 90
_cell_angle_gamma 90
_cell_formula_units_Z 4
_cell_length_a 9.273
_cell_length_b 4.053
_cell_length_c 10.38
_cell_volume 390.116
_citation_journal_id_ASTM ZAACAB
_cod_data_source_file Huster_ZAACAB_1999_844.cif
_cod_data_source_block Ba1Cu2S2
_cod_original_cell_volume 390.1164
_cod_original_formula_sum 'Ba1 Cu2 S2'
_cod_database_code 1521193

loop_
_symmetry_equiv_pos_as_xyz
x,y,z
-x+1/2,-y,z+1/2
x+1/2,-y+1/2,-z+1/2
-x,y+1/2,-z
-x,-y,-z
x-1/2,y,-z-1/2
-x-1/2,y-1/2,z-1/2
x,-y-1/2,z

loop_
_atom_site_label
_atom_site_type_symbol
_atom_site_fract_x
_atom_site_fract_y
_atom_site_fract_z
_atom_site_occupancy
_atom_site_U_iso_or_equiv
Cu1 Cu+1 0.0563 0.25 0.111 1 0.0
S1 S-2 0.4823 0.25 0.1687 1 0.0
S2 S-2 0.159 0.75 0.0393 1 0.0
Cu2 Cu+1 0.4169 0.75 0.0446 1 0.0
Ba1 Ba+2 0.2598 0.75 0.323 1 0.0
